data_7064329
loop_
_publ_author_name
Nafisa,
'Rana, Lata'
'Mahiya, Kuldeep'

_publ_section_title
;
 Catalytic oxidation of tetralin by dioxomolybdenum complexes: design,
 synthesis, characterization and DFT investigations
;
_journal_issue 2
_journal_name_full 'New Journal of Chemistry'
_journal_page_first 798
_journal_page_last 809
_journal_paper_doi 10.1039/D5NJ04083C
_journal_volume 50
_journal_year 2026
_chemical_formula_moiety 'C18 H19 Cl Mo N2 O7 S'
_chemical_formula_sum 'C18 H19 Cl Mo N2 O7 S'
_chemical_formula_weight 538.80
_space_group_crystal_system triclinic
_space_group_IT_number 2
_space_group_name_Hall '-P 1'
_space_group_name_H-M_alt 'P -1'
_atom_sites_solution_hydrogens geom
_atom_sites_solution_primary dual
_audit_creation_date 2025-06-27
_audit_creation_method
;
Olex2 1.5
(compiled 2025.05.31 svn.r86d253d1 for OlexSys, GUI svn.r7254)
;
_audit_update_record
;
2025-10-12 deposited with the CCDC.	2025-12-09 downloaded from the CCDC.
;
_cell_angle_alpha 65.537(2)
_cell_angle_beta 79.809(2)
_cell_angle_gamma 83.735(2)
_cell_formula_units_Z 2
_cell_length_a 8.4494(2)
_cell_length_b 11.4162(3)
_cell_length_c 12.3491(3)
_cell_measurement_reflns_used 15258
_cell_measurement_temperature 293
_cell_measurement_theta_max 68.0530
_cell_measurement_theta_min 3.9500
_cell_volume 1066.30(5)
_computing_cell_refinement 'CrysAlisPro 1.171.42.90a (Rigaku OD, 2023)'
_computing_data_collection 'CrysAlisPro 1.171.42.90a (Rigaku OD, 2023)'
_computing_data_reduction 'CrysAlisPro 1.171.42.90a (Rigaku OD, 2023)'
_computing_molecular_graphics 'Olex2 1.5 (Dolomanov et al., 2009)'
_computing_publication_material 'Olex2 1.5 (Dolomanov et al., 2009)'
_computing_structure_refinement 'SHELXL 2019/3 (Sheldrick, 2015)'
_computing_structure_solution 'SHELXT 2018/2 (Sheldrick, 2018)'
_diffrn_ambient_temperature 293
_diffrn_detector 'Hybrid Pixel Array Detector'
_diffrn_detector_area_resol_mean 10.0000
_diffrn_detector_type HyPix3000
_diffrn_measured_fraction_theta_full 0.997
_diffrn_measured_fraction_theta_max 0.995
_diffrn_measurement_details
;
List of Runs (angles in degrees, time in seconds):

  # Type    Start    End  Width  t~exp~   \w     \q     \k     \f   Frames
#--------------------------------------------------------------------------
  1  \w     11.00  43.00   0.50    0.20    --   40.83  87.00 179.92   64
  2  \w      8.00  35.00   0.50    0.20    --   40.83  94.00 121.66   54
  3  \w     11.00  43.00   0.50    0.20    --   40.83  85.00-105.46   64
  4  \w     12.00  43.00   0.50    0.20    --   40.83  84.00-141.81   62
  5  \w     79.00 162.00   0.50    0.20    --   96.04  42.00-120.00  166
  6  \w     72.00 164.00   0.50    0.20    --   96.04  68.00 -90.00  184
  7  \w     74.00 163.00   0.50    0.20    --   96.04  59.00 -60.00  178
  8  \w     14.00 110.00   0.50    0.20    --   40.83  77.00 -30.00  192
  9  \w     14.00 110.00   0.50    0.20    --   40.83  77.00  30.00  192
 10  \w     72.00 164.00   0.50    0.20    --   96.04  68.00 150.00  184
 11  \w     74.00 163.00   0.50    0.20    --   96.04  59.00 120.00  178
 12  \w     77.00 163.00   0.50    0.20    --   96.04  50.00  90.00  172
 13  \w     74.00 163.00   0.50    0.20    --   96.04  59.00  60.00  178
 14  \w     77.00 163.00   0.50    0.20    --   96.04  50.00  30.00  172
 15  \w     79.00 162.00   0.50    0.20    --   96.04  42.00   0.00  166
 16  \w     79.00 162.00   0.50    0.20    --   96.04  42.00-150.00  166
 17  \w    105.00 170.00   0.50    0.20    --   96.04  96.00 -30.00  130
 18  \w     99.00 160.00   0.50    0.20    --   96.04 117.00 -60.00  122
 19  \w     81.00 164.00   0.50    0.20    --   96.04 145.00-180.00  166
 20  \w    105.00 170.00   0.50    0.20    --   96.04  96.00 120.00  130
 21  \w     99.00 160.00   0.50    0.20    --   96.04 117.00 150.00  122
 22  \w     81.00 164.00   0.50    0.20    --   96.04 145.00 150.00  166
 23  \w     81.00 164.00   0.50    0.20    --   96.04 145.00 -60.00  166
 24  \w    106.00 169.00   0.50    0.20    --   96.04  97.00-124.00  126
 25  \w     27.00 105.00   0.50    0.20    --   96.04 -77.00-180.00  156
 26  \w     28.00  83.00   0.50    0.20    --   96.04 -68.00-150.00  110
 27  \w     28.00  68.00   0.50    0.20    --   96.04 -59.00-120.00   80
 28  \w     29.00  57.00   0.50    0.20    --   96.04 -50.00 -30.00   56
 29  \w     28.00  83.00   0.50    0.20    --   96.04 -68.00  30.00  110
 30  \w     28.00  68.00   0.50    0.20    --   96.04 -59.00 120.00   80
 31  \w     29.00  57.00   0.50    0.20    --   96.04 -50.00 120.00   56
 32  \w     29.00  57.00   0.50    0.20    --   96.04 -50.00  90.00   56
 33  \w     29.00  57.00   0.50    0.20    --   96.04 -50.00  30.00   56
 34  \w     29.00  57.00   0.50    0.20    --   96.04 -50.00 -60.00   56
 35  \w    -35.00  24.00   0.50    0.20    --   40.83 -11.00 -30.00  118
 36  \w     -7.00  74.00   0.50    0.20    --   40.83 -97.00 127.00  162
 37  \w     41.00 100.00   0.50    0.20    --   40.83-138.00  90.00  118
 38  \w     41.00 100.00   0.50    0.20    --   40.83-138.00  60.00  118
 39  \w     44.00 127.00   0.50    0.20    --   96.04-145.00 150.00  166
 40  \w     44.00 127.00   0.50    0.20    --   96.04-145.00  60.00  166
 41  \w     23.00 106.00   0.50    0.20    --   96.04 -97.00 127.00  166
 42  \w     44.00 127.00   0.50    0.20    --   96.04-145.00   0.00  166
 43  \w     23.00 106.00   0.50    0.20    --   96.04 -96.00 -30.00  166
 44  \w     32.00 110.00   0.50    0.20    --   96.04-117.00 -60.00  156
 45  \w     32.00 110.00   0.50    0.20    --   96.04-117.00-120.00  156
 46  \w     44.00 127.00   0.50    0.20    --   96.04-145.00-150.00  166
 47  \w    -28.00  31.00   0.50    0.20    --  -40.83  21.00-150.00  118
 48  \w    -28.00  31.00   0.50    0.20    --  -40.83  21.00 -30.00  118
 49  \w    -28.00  31.00   0.50    0.20    --  -40.83  21.00  30.00  118
 50  \w    -37.00  27.00   0.50    0.20    --  -40.83  32.00  90.00  128
 51  \w    -47.00 -15.00   0.50    0.20    --  -82.50  42.00 150.00   64
 52  \w    -47.00 -15.00   0.50    0.20    --  -82.50  42.00  60.00   64
 53  \w    -47.00 -15.00   0.50    0.20    --  -82.50  42.00   0.00   64
 54  \w    -47.00 -15.00   0.50    0.20    --  -82.50  42.00 -90.00   64
 55  \w    -81.00  -9.00   0.50    0.20    --  -82.50  97.00-124.00  144
 56  \w    -74.00  29.00   0.50    0.20    --  -40.83  97.00-124.00  206
 57  \w   -108.00 -17.00   0.50    0.20    --  -40.83 -65.00 -60.00  182
 58  \w   -108.00 -17.00   0.50    0.20    --  -40.83 -65.00 -90.00  182
 59  \w   -108.00 -17.00   0.50    0.20    --  -40.83 -65.00  30.00  182
 60  \w   -109.00 -14.00   0.50    0.20    --  -40.83 -77.00   0.00  190
 61  \w   -108.00 -17.00   0.50    0.20    --  -40.83 -65.00  90.00  182
 62  \w   -107.00 -24.00   0.50    0.20    --  -40.83 -43.00 120.00  166
 63  \w   -107.00 -24.00   0.50    0.20    --  -40.83 -43.00 150.00  166
 64  \w   -108.00 -21.00   0.50    0.20    --  -40.83 -54.00  30.00  174
 65  \w   -108.00 -21.00   0.50    0.20    --  -40.83 -54.00-150.00  174
 66  \w   -153.00 -68.00   0.50    0.20    --  -82.50 -25.00  90.00  170
 67  \w   -151.00 -55.00   0.50    0.20    --  -82.50 -77.00 168.97  192
 68  \w   -151.00 -55.00   0.50    0.20    --  -82.50 -77.00   0.00  192
 69  \w   -151.00 -55.00   0.50    0.20    --  -82.50 -77.00 -30.00  192
 70  \w   -151.00 -55.00   0.50    0.20    --  -82.50 -77.00-120.00  192
 71  \w   -153.00 -78.00   0.50    0.20    --  -82.50 -87.00-150.00  150
 72  \w   -155.00 -84.00   0.50    0.20    --  -82.50 -97.00 127.00  142
;
_diffrn_measurement_device 'four-circle diffractometer'
_diffrn_measurement_device_type 'XtaLAB Synergy, Dualflex, HyPix3000'
_diffrn_measurement_method '\w scans'
_diffrn_orient_matrix_type 'CrysAlisPro convention (1999,Acta A55,543-557)'
_diffrn_orient_matrix_UB_11 0.0330787000
_diffrn_orient_matrix_UB_12 -0.0383088000
_diffrn_orient_matrix_UB_13 0.1293413000
_diffrn_orient_matrix_UB_21 -0.1064098000
_diffrn_orient_matrix_UB_22 0.1158947000
_diffrn_orient_matrix_UB_23 0.0069425000
_diffrn_orient_matrix_UB_31 -0.1481735000
_diffrn_orient_matrix_UB_32 -0.0843522000
_diffrn_orient_matrix_UB_33 0.0491284000
_diffrn_radiation_monochromator mirror
_diffrn_radiation_probe x-ray
_diffrn_radiation_type 'Cu K\a'
_diffrn_radiation_wavelength 1.54184
_diffrn_reflns_av_R_equivalents 0.0415
_diffrn_reflns_av_unetI/netI 0.0232
_diffrn_reflns_Laue_measured_fraction_full 0.997
_diffrn_reflns_Laue_measured_fraction_max 0.995
_diffrn_reflns_limit_h_max 10
_diffrn_reflns_limit_h_min -10
_diffrn_reflns_limit_k_max 13
_diffrn_reflns_limit_k_min -13
_diffrn_reflns_limit_l_max 14
_diffrn_reflns_limit_l_min -14
_diffrn_reflns_number 20146
_diffrn_reflns_point_group_measured_fraction_full 0.997
_diffrn_reflns_point_group_measured_fraction_max 0.995
_diffrn_reflns_theta_full 67.684
_diffrn_reflns_theta_max 68.088
_diffrn_reflns_theta_min 3.975
_diffrn_source 'micro-focus sealed X-ray tube'
_diffrn_source_type 'PhotonJet (Cu) X-ray Source'
_exptl_absorpt_coefficient_mu 7.487
_exptl_absorpt_correction_T_max 1.00000
_exptl_absorpt_correction_T_min 0.16738
_exptl_absorpt_correction_type multi-scan
_exptl_absorpt_process_details
;
CrysAlisPro 1.171.42.90a (Rigaku Oxford Diffraction, 2023)
Empirical absorption correction using spherical harmonics,
implemented in SCALE3 ABSPACK scaling algorithm.
;
_exptl_crystal_colour 'clear dark orange'
_exptl_crystal_colour_lustre clear
_exptl_crystal_colour_modifier dark
_exptl_crystal_colour_primary orange
_exptl_crystal_density_diffrn 1.678
_exptl_crystal_description block
_exptl_crystal_F_000 544
_exptl_crystal_size_max 0.32
_exptl_crystal_size_mid 0.24
_exptl_crystal_size_min 0.18
_refine_diff_density_max 0.756
_refine_diff_density_min -0.654
_refine_diff_density_rms 0.063
_refine_ls_extinction_coef 0.0019(2)
_refine_ls_extinction_expression Fc^*^=kFc[1+0.001xFc^2^\l^3^/sin(2\q)]^-1/4^
_refine_ls_extinction_method 'SHELXL-2019/2 (Sheldrick 2019)'
_refine_ls_goodness_of_fit_ref 1.053
_refine_ls_hydrogen_treatment constr
_refine_ls_matrix_type full
_refine_ls_number_parameters 276
_refine_ls_number_reflns 3872
_refine_ls_number_restraints 0
_refine_ls_restrained_S_all 1.053
_refine_ls_R_factor_all 0.0302
_refine_ls_R_factor_gt 0.0291
_refine_ls_shift/su_max 0.000
_refine_ls_shift/su_mean 0.000
_refine_ls_structure_factor_coef Fsqd
_refine_ls_weighting_details 'w=1/[\s^2^(Fo^2^)+(0.0504P)^2^+0.3656P] where P=(Fo^2^+2Fc^2^)/3'
_refine_ls_weighting_scheme calc
_refine_ls_wR_factor_gt 0.0783
_refine_ls_wR_factor_ref 0.0793
_reflns_Friedel_coverage 0.000
_reflns_number_gt 3697
_reflns_number_total 3872
_reflns_threshold_expression 'I > 2\s(I)'
_cod_data_source_file d5nj04083c2.cif
_cod_data_source_block dm-cloh_auto
_cod_database_code 7064329
_shelx_shelxl_version_number 2019/3
_chemical_oxdiff_formula 'C H N O'
_shelx_space_group_comment
;
The symmetry employed for this shelxl refinement is uniquely defined
by the following loop, which should always be used as a source of
symmetry information in preference to the above space-group names.
They are only intended as comments.
;
_shelx_estimated_absorpt_t_max 0.346
_shelx_estimated_absorpt_t_min 0.198
_olex2_refinement_description
;
1. Fixed Uiso
 At 1.2 times of:
  All C(H) groups
 At 1.5 times of:
  All C(H,H,H) groups
2.a Aromatic/amide H refined with riding coordinates:
 C5(H5), C6(H6), C7(H7), C10(H10), C13(H13), C14(H14), C16(H16)
2.b Idealised Me refined as rotating group:
 C1(H1A,H1B,H1C), C2(H2A,H2B,H2C), C17(H17A,H17B,H17C), C18(H18A,H18B,H18C)
;
_olex2_submission_special_instructions 'No special instructions were received'
_oxdiff_exptl_absorpt_empirical_details
;
Empirical correction (ABSPACK) includes:
- Absorption correction using spherical harmonics
- Frame scaling
;
_oxdiff_exptl_absorpt_empirical_full_max 4.413
_oxdiff_exptl_absorpt_empirical_full_min 0.625

loop_
_space_group_symop_operation_xyz
'x, y, z'
'-x, -y, -z'

loop_
_atom_site_label
_atom_site_type_symbol
_atom_site_fract_x
_atom_site_fract_y
_atom_site_fract_z
_atom_site_U_iso_or_equiv
_atom_site_adp_type
_atom_site_occupancy
_atom_site_site_symmetry_order
_atom_site_calc_flag
_atom_site_refinement_flags_posn
_atom_site_refinement_flags_adp
_atom_site_refinement_flags_occupancy
_atom_site_disorder_assembly
_atom_site_disorder_group
Mo1 Mo 0.24224(2) 0.26132(2) 0.44510(2) 0.03938(10) Uani 1 1 d . . . . .
Cl1 Cl -0.19465(12) 0.33103(9) 0.98958(7) 0.0794(3) Uani 1 1 d . . . . .
S1 S 0.64394(8) 0.24698(6) 0.45892(6) 0.04873(17) Uani 1 1 d . . . . .
O1 O 0.3817(2) 0.39192(17) 0.31272(16) 0.0465(4) Uani 1 1 d . . . . .
O2 O 0.1607(2) 0.17828(16) 0.61347(16) 0.0461(4) Uani 1 1 d . . . . .
O3 O 0.3050(3) 0.13608(18) 0.40510(18) 0.0561(5) Uani 1 1 d . . . . .
O4 O 0.0654(2) 0.3157(2) 0.39063(19) 0.0588(5) Uani 1 1 d . . . . .
O5 O 0.4753(2) 0.21717(18) 0.52630(15) 0.0445(4) Uani 1 1 d . . . . .
O6 O 0.6576(2) 0.92227(17) 0.08164(16) 0.0489(4) Uani 1 1 d . . . . .
O7 O 0.7990(2) 0.84348(19) -0.08028(16) 0.0521(5) Uani 1 1 d . . . . .
N1 N 0.2501(2) 0.43000(18) 0.49276(18) 0.0375(4) Uani 1 1 d . . . . .
N2 N 0.3396(3) 0.53315(19) 0.40652(18) 0.0420(5) Uani 1 1 d . . . . .
C1 C 0.5676(4) 0.9748(3) 0.1612(3) 0.0539(7) Uani 1 1 d . . . . .
H1A H 0.593319 1.063236 0.134372 0.081 Uiso 1 1 calc R U . . .
H1B H 0.594138 0.926874 0.240824 0.081 Uiso 1 1 calc R U . . .
H1C H 0.454677 0.969704 0.162145 0.081 Uiso 1 1 calc R U . . .
C2 C 0.8685(5) 0.8052(4) -0.1752(3) 0.0695(9) Uani 1 1 d . . . . .
H2A H 0.925182 0.875441 -0.239122 0.104 Uiso 1 1 calc R U . . .
H2B H 0.784943 0.781516 -0.204964 0.104 Uiso 1 1 calc R U . . .
H2C H 0.942063 0.732810 -0.145443 0.104 Uiso 1 1 calc R U . . .
C3 C 0.6272(3) 0.7990(2) 0.1027(2) 0.0398(5) Uani 1 1 d . . . . .
C4 C 0.7045(3) 0.7569(3) 0.0134(2) 0.0423(5) Uani 1 1 d . . . . .
C5 C 0.5317(3) 0.7172(2) 0.2014(2) 0.0398(5) Uani 1 1 d . . . . .
H5 H 0.483253 0.744240 0.261315 0.048 Uiso 1 1 calc R U . . .
C6 C 0.6796(4) 0.6348(3) 0.0249(3) 0.0565(7) Uani 1 1 d . . . . .
H6 H 0.729161 0.606979 -0.034230 0.068 Uiso 1 1 calc R U . . .
C7 C 0.5812(4) 0.5532(3) 0.1239(3) 0.0552(7) Uani 1 1 d . . . . .
H7 H 0.565203 0.471006 0.130594 0.066 Uiso 1 1 calc R U . . .
C8 C 0.5069(3) 0.5927(2) 0.2125(2) 0.0416(5) Uani 1 1 d . . . . .
C9 C 0.4024(3) 0.5043(2) 0.3165(2) 0.0409(5) Uani 1 1 d . . . . .
C10 C 0.1789(3) 0.4440(2) 0.5874(2) 0.0414(5) Uani 1 1 d . . . . .
H10 H 0.187731 0.521930 0.592519 0.050 Uiso 1 1 calc R U . . .
C11 C 0.0855(3) 0.3459(2) 0.6869(2) 0.0392(5) Uani 1 1 d . . . . .
C12 C 0.0806(3) 0.2189(2) 0.6969(2) 0.0401(5) Uani 1 1 d . . . . .
C13 C -0.0073(3) 0.1295(3) 0.7981(2) 0.0513(6) Uani 1 1 d . . . . .
H13 H -0.008319 0.045049 0.805609 0.062 Uiso 1 1 calc R U . . .
C14 C -0.0926(3) 0.1631(3) 0.8873(2) 0.0555(7) Uani 1 1 d . . . . .
H14 H -0.152536 0.102806 0.953674 0.067 Uiso 1 1 calc R U . . .
C15 C -0.0878(3) 0.2878(3) 0.8768(2) 0.0506(6) Uani 1 1 d . . . . .
C16 C 0.0003(3) 0.3785(3) 0.7792(2) 0.0482(6) Uani 1 1 d . . . . .
H16 H 0.003233 0.461641 0.774537 0.058 Uiso 1 1 calc R U . . .
C17 C 0.7656(3) 0.1552(3) 0.5709(3) 0.0601(8) Uani 1 1 d . . . . .
H17A H 0.762367 0.195619 0.625774 0.090 Uiso 1 1 calc R U . . .
H17B H 0.874549 0.150275 0.533724 0.090 Uiso 1 1 calc R U . . .
H17C H 0.725976 0.069967 0.614032 0.090 Uiso 1 1 calc R U . . .
C18 C 0.6847(4) 0.1571(4) 0.3676(3) 0.0689(9) Uani 1 1 d . . . . .
H18A H 0.663598 0.068089 0.416544 0.103 Uiso 1 1 calc R U . . .
H18B H 0.795456 0.164723 0.331328 0.103 Uiso 1 1 calc R U . . .
H18C H 0.616850 0.190018 0.305840 0.103 Uiso 1 1 calc R U . . .

loop_
_atom_site_aniso_label
_atom_site_aniso_U_11
_atom_site_aniso_U_22
_atom_site_aniso_U_33
_atom_site_aniso_U_23
_atom_site_aniso_U_13
_atom_site_aniso_U_12
Mo1 0.04475(15) 0.03086(13) 0.04196(14) -0.01158(9) -0.00810(9) -0.00915(9)
Cl1 0.0856(6) 0.0824(6) 0.0518(4) -0.0204(4) 0.0155(4) 0.0021(5)
S1 0.0438(4) 0.0406(3) 0.0550(4) -0.0145(3) 0.0035(3) -0.0108(3)
O1 0.0588(11) 0.0366(9) 0.0423(9) -0.0148(8) 0.0004(8) -0.0123(8)
O2 0.0496(10) 0.0335(9) 0.0499(10) -0.0118(8) -0.0008(8) -0.0106(7)
O3 0.0747(13) 0.0407(10) 0.0604(12) -0.0241(9) -0.0163(10) -0.0072(9)
O4 0.0570(12) 0.0482(11) 0.0662(13) -0.0120(10) -0.0204(10) -0.0084(9)
O5 0.0367(9) 0.0509(10) 0.0444(9) -0.0185(8) -0.0040(7) -0.0019(8)
O6 0.0574(11) 0.0404(10) 0.0425(9) -0.0131(8) 0.0084(8) -0.0167(8)
O7 0.0579(11) 0.0525(11) 0.0368(9) -0.0126(8) 0.0103(8) -0.0162(9)
N1 0.0371(10) 0.0294(10) 0.0405(10) -0.0084(8) -0.0019(8) -0.0090(8)
N2 0.0454(12) 0.0298(10) 0.0430(11) -0.0081(9) 0.0030(9) -0.0119(8)
C1 0.0691(19) 0.0396(14) 0.0472(15) -0.0146(12) 0.0033(13) -0.0099(13)
C2 0.088(2) 0.075(2) 0.0401(15) -0.0234(15) 0.0154(15) -0.0210(18)
C3 0.0398(13) 0.0376(13) 0.0368(12) -0.0092(10) -0.0041(10) -0.0065(10)
C4 0.0429(13) 0.0445(14) 0.0326(12) -0.0091(10) -0.0009(10) -0.0079(11)
C5 0.0400(13) 0.0395(13) 0.0353(12) -0.0116(10) -0.0004(10) -0.0062(10)
C6 0.0682(19) 0.0521(17) 0.0456(15) -0.0208(13) 0.0086(13) -0.0103(14)
C7 0.0706(19) 0.0421(15) 0.0512(15) -0.0198(13) 0.0057(14) -0.0146(13)
C8 0.0435(13) 0.0364(13) 0.0382(12) -0.0089(10) -0.0011(10) -0.0074(10)
C9 0.0427(13) 0.0347(12) 0.0417(13) -0.0112(10) -0.0045(10) -0.0066(10)
C10 0.0434(13) 0.0332(12) 0.0444(13) -0.0131(10) -0.0005(10) -0.0081(10)
C11 0.0353(12) 0.0369(13) 0.0388(12) -0.0084(10) -0.0031(10) -0.0065(10)
C12 0.0342(12) 0.0383(13) 0.0420(12) -0.0085(10) -0.0064(10) -0.0083(10)
C13 0.0526(16) 0.0409(14) 0.0496(15) -0.0055(12) -0.0027(12) -0.0175(12)
C14 0.0489(16) 0.0587(18) 0.0424(14) -0.0044(13) 0.0025(12) -0.0156(13)
C15 0.0430(14) 0.0577(17) 0.0389(13) -0.0099(12) 0.0006(11) -0.0022(12)
C16 0.0481(15) 0.0436(14) 0.0460(14) -0.0125(12) -0.0028(11) -0.0024(11)
C17 0.0371(14) 0.0639(19) 0.081(2) -0.0282(16) -0.0108(14) -0.0069(13)
C18 0.066(2) 0.078(2) 0.0625(19) -0.0362(17) 0.0116(16) -0.0034(17)

loop_
_atom_type_symbol
_atom_type_description
_atom_type_scat_dispersion_real
_atom_type_scat_dispersion_imag
_atom_type_scat_source
C C 0.0181 0.0091 'International Tables Vol C Tables 4.2.6.8 and 6.1.1.4'
H H 0.0000 0.0000 'International Tables Vol C Tables 4.2.6.8 and 6.1.1.4'
Cl Cl 0.3639 0.7018 'International Tables Vol C Tables 4.2.6.8 and 6.1.1.4'
Mo Mo -0.0483 2.7339 'International Tables Vol C Tables 4.2.6.8 and 6.1.1.4'
N N 0.0311 0.0180 'International Tables Vol C Tables 4.2.6.8 and 6.1.1.4'
O O 0.0492 0.0322 'International Tables Vol C Tables 4.2.6.8 and 6.1.1.4'
S S 0.3331 0.5567 'International Tables Vol C Tables 4.2.6.8 and 6.1.1.4'

loop_
_geom_angle_atom_site_label_1
_geom_angle_atom_site_label_2
_geom_angle_atom_site_label_3
_geom_angle
_geom_angle_site_symmetry_1
_geom_angle_site_symmetry_3
_geom_angle_publ_flag
O1 Mo1 O5 80.05(7) . . ?
O1 Mo1 N1 71.64(7) . . ?
O2 Mo1 O1 149.48(8) . . ?
O2 Mo1 O5 79.30(7) . . ?
O2 Mo1 N1 82.28(7) . . ?
O3 Mo1 O1 96.61(9) . . ?
O3 Mo1 O2 103.54(9) . . ?
O3 Mo1 O5 84.61(8) . . ?
O3 Mo1 N1 160.48(9) . . ?
O4 Mo1 O1 97.52(9) . . ?
O4 Mo1 O2 99.14(9) . . ?
O4 Mo1 O3 104.86(10) . . ?
O4 Mo1 O5 170.48(9) . . ?
O4 Mo1 N1 92.36(9) . . ?
N1 Mo1 O5 78.13(7) . . ?
O5 S1 C17 102.63(13) . . ?
O5 S1 C18 107.05(14) . . ?
C17 S1 C18 99.18(17) . . ?
C9 O1 Mo1 120.67(16) . . ?
C12 O2 Mo1 134.74(15) . . ?
S1 O5 Mo1 126.91(10) . . ?
C3 O6 C1 116.9(2) . . ?
C4 O7 C2 116.4(2) . . ?
N2 N1 Mo1 115.66(15) . . ?
C10 N1 Mo1 127.58(17) . . ?
C10 N1 N2 116.7(2) . . ?
C9 N2 N1 109.1(2) . . ?
O6 C1 H1A 109.5 . . ?
O6 C1 H1B 109.5 . . ?
O6 C1 H1C 109.5 . . ?
H1A C1 H1B 109.5 . . ?
H1A C1 H1C 109.5 . . ?
H1B C1 H1C 109.5 . . ?
O7 C2 H2A 109.5 . . ?
O7 C2 H2B 109.5 . . ?
O7 C2 H2C 109.5 . . ?
H2A C2 H2B 109.5 . . ?
H2A C2 H2C 109.5 . . ?
H2B C2 H2C 109.5 . . ?
O6 C3 C4 114.7(2) . . ?
O6 C3 C5 125.4(2) . . ?
C5 C3 C4 119.9(2) . . ?
O7 C4 C3 116.0(2) . . ?
O7 C4 C6 124.6(2) . . ?
C6 C4 C3 119.4(2) . . ?
C3 C5 H5 119.8 . . ?
C3 C5 C8 120.3(2) . . ?
C8 C5 H5 119.8 . . ?
C4 C6 H6 119.8 . . ?
C4 C6 C7 120.5(3) . . ?
C7 C6 H6 119.8 . . ?
C6 C7 H7 119.7 . . ?
C8 C7 C6 120.6(3) . . ?
C8 C7 H7 119.7 . . ?
C5 C8 C9 121.2(2) . . ?
C7 C8 C5 119.2(2) . . ?
C7 C8 C9 119.6(2) . . ?
O1 C9 C8 115.2(2) . . ?
N2 C9 O1 122.9(2) . . ?
N2 C9 C8 121.9(2) . . ?
N1 C10 H10 118.0 . . ?
N1 C10 C11 124.1(2) . . ?
C11 C10 H10 118.0 . . ?
C12 C11 C10 123.2(2) . . ?
C16 C11 C10 118.1(2) . . ?
C16 C11 C12 118.7(2) . . ?
O2 C12 C11 122.9(2) . . ?
O2 C12 C13 117.8(2) . . ?
C13 C12 C11 119.3(2) . . ?
C12 C13 H13 119.3 . . ?
C14 C13 C12 121.4(3) . . ?
C14 C13 H13 119.3 . . ?
C13 C14 H14 120.5 . . ?
C13 C14 C15 119.0(3) . . ?
C15 C14 H14 120.5 . . ?
C14 C15 Cl1 119.2(2) . . ?
C16 C15 Cl1 119.4(2) . . ?
C16 C15 C14 121.3(3) . . ?
C11 C16 H16 119.9 . . ?
C15 C16 C11 120.2(3) . . ?
C15 C16 H16 119.9 . . ?
S1 C17 H17A 109.5 . . ?
S1 C17 H17B 109.5 . . ?
S1 C17 H17C 109.5 . . ?
H17A C17 H17B 109.5 . . ?
H17A C17 H17C 109.5 . . ?
H17B C17 H17C 109.5 . . ?
S1 C18 H18A 109.5 . . ?
S1 C18 H18B 109.5 . . ?
S1 C18 H18C 109.5 . . ?
H18A C18 H18B 109.5 . . ?
H18A C18 H18C 109.5 . . ?
H18B C18 H18C 109.5 . . ?

loop_
_geom_bond_atom_site_label_1
_geom_bond_atom_site_label_2
_geom_bond_distance
_geom_bond_site_symmetry_2
_geom_bond_publ_flag
Mo1 O1 1.9917(18) . ?
Mo1 O2 1.9236(18) . ?
Mo1 O3 1.7019(19) . ?
Mo1 O4 1.697(2) . ?
Mo1 O5 2.2806(17) . ?
Mo1 N1 2.245(2) . ?
Cl1 C15 1.739(3) . ?
S1 O5 1.5133(18) . ?
S1 C17 1.771(3) . ?
S1 C18 1.786(3) . ?
O1 C9 1.335(3) . ?
O2 C12 1.347(3) . ?
O6 C1 1.424(3) . ?
O6 C3 1.366(3) . ?
O7 C2 1.427(3) . ?
O7 C4 1.360(3) . ?
N1 N2 1.401(3) . ?
N1 C10 1.279(3) . ?
N2 C9 1.297(3) . ?
C1 H1A 0.9600 . ?
C1 H1B 0.9600 . ?
C1 H1C 0.9600 . ?
C2 H2A 0.9600 . ?
C2 H2B 0.9600 . ?
C2 H2C 0.9600 . ?
C3 C4 1.410(3) . ?
C3 C5 1.372(3) . ?
C4 C6 1.377(4) . ?
C5 H5 0.9300 . ?
C5 C8 1.407(4) . ?
C6 H6 0.9300 . ?
C6 C7 1.386(4) . ?
C7 H7 0.9300 . ?
C7 C8 1.377(4) . ?
C8 C9 1.472(3) . ?
C10 H10 0.9300 . ?
C10 C11 1.448(3) . ?
C11 C12 1.408(4) . ?
C11 C16 1.399(4) . ?
C12 C13 1.392(4) . ?
C13 H13 0.9300 . ?
C13 C14 1.374(4) . ?
C14 H14 0.9300 . ?
C14 C15 1.379(4) . ?
C15 C16 1.377(4) . ?
C16 H16 0.9300 . ?
C17 H17A 0.9600 . ?
C17 H17B 0.9600 . ?
C17 H17C 0.9600 . ?
C18 H18A 0.9600 . ?
C18 H18B 0.9600 . ?
C18 H18C 0.9600 . ?

loop_
_geom_torsion_atom_site_label_1
_geom_torsion_atom_site_label_2
_geom_torsion_atom_site_label_3
_geom_torsion_atom_site_label_4
_geom_torsion
_geom_torsion_site_symmetry_1
_geom_torsion_site_symmetry_2
_geom_torsion_site_symmetry_3
_geom_torsion_site_symmetry_4
_geom_torsion_publ_flag
Mo1 O1 C9 N2 2.6(3) . . . . ?
Mo1 O1 C9 C8 -179.34(16) . . . . ?
Mo1 O2 C12 C11 -23.6(4) . . . . ?
Mo1 O2 C12 C13 157.93(19) . . . . ?
Mo1 N1 N2 C9 -1.4(2) . . . . ?
Mo1 N1 C10 C11 4.1(4) . . . . ?
Cl1 C15 C16 C11 -179.2(2) . . . . ?
O2 C12 C13 C14 -179.9(2) . . . . ?
O6 C3 C4 O7 0.5(3) . . . . ?
O6 C3 C4 C6 -178.9(2) . . . . ?
O6 C3 C5 C8 178.9(2) . . . . ?
O7 C4 C6 C7 179.9(3) . . . . ?
N1 N2 C9 O1 -0.6(3) . . . . ?
N1 N2 C9 C8 -178.5(2) . . . . ?
N1 C10 C11 C12 8.6(4) . . . . ?
N1 C10 C11 C16 -173.5(2) . . . . ?
N2 N1 C10 C11 -178.1(2) . . . . ?
C1 O6 C3 C4 172.7(2) . . . . ?
C1 O6 C3 C5 -8.0(4) . . . . ?
C2 O7 C4 C3 -175.7(3) . . . . ?
C2 O7 C4 C6 3.6(4) . . . . ?
C3 C4 C6 C7 -0.8(4) . . . . ?
C3 C5 C8 C7 0.9(4) . . . . ?
C3 C5 C8 C9 -178.8(2) . . . . ?
C4 C3 C5 C8 -1.8(4) . . . . ?
C4 C6 C7 C8 -0.1(5) . . . . ?
C5 C3 C4 O7 -178.9(2) . . . . ?
C5 C3 C4 C6 1.8(4) . . . . ?
C5 C8 C9 O1 176.3(2) . . . . ?
C5 C8 C9 N2 -5.6(4) . . . . ?
C6 C7 C8 C5 0.1(4) . . . . ?
C6 C7 C8 C9 179.8(3) . . . . ?
C7 C8 C9 O1 -3.4(4) . . . . ?
C7 C8 C9 N2 174.7(3) . . . . ?
C10 N1 N2 C9 -179.5(2) . . . . ?
C10 C11 C12 O2 -1.0(4) . . . . ?
C10 C11 C12 C13 177.4(2) . . . . ?
C10 C11 C16 C15 -178.8(2) . . . . ?
C11 C12 C13 C14 1.6(4) . . . . ?
C12 C11 C16 C15 -0.8(4) . . . . ?
C12 C13 C14 C15 -1.3(4) . . . . ?
C13 C14 C15 Cl1 -179.7(2) . . . . ?
C13 C14 C15 C16 0.0(4) . . . . ?
C14 C15 C16 C11 1.0(4) . . . . ?
C16 C11 C12 O2 -179.0(2) . . . . ?
C16 C11 C12 C13 -0.5(4) . . . . ?
C17 S1 O5 Mo1 -166.84(14) . . . . ?
C18 S1 O5 Mo1 -62.97(18) . . . . ?
